data_2213016
loop_
_publ_author_name
'Yang-Gen Hu'
'Gui-Hua Li'
'Ming-Hua Zhou'

_publ_section_title
;Ethyl
 6-methyl-2-(3-nitrophenoxy)-4-oxo-3-phenyl-3,4-dihydrofuro[2,3-<i>d</i>]pyrimidine-5-carboxylate
;
_journal_coeditor_code SJ2243
_journal_issue 4
_journal_name_full 'Acta Crystallographica Section E'
_journal_page_first o1836
_journal_page_last o1838
_journal_paper_doi 10.1107/S1600536807011658
_journal_volume 63
_journal_year 2007
_chemical_formula_iupac 'C22 H17 N3 O7'
_chemical_formula_moiety 'C22 H17 N3 O7'
_chemical_formula_sum 'C22 H17 N3 O7'
_chemical_formula_weight 435.39
_chemical_name_systematic
;
Ethyl
6-methyl-2-(3-nitrophenoxy)-4-oxo-3-phenyl-3,4-dihydrofuro[2,3-d]pyrimidine-
5-carboxylate
;
_space_group_IT_number 73
_symmetry_cell_setting orthorhombic
_symmetry_space_group_name_Hall '-I 2b 2c'
_symmetry_space_group_name_H-M 'I b c a'
_atom_sites_solution_hydrogens geom
_atom_sites_solution_primary direct
_atom_sites_solution_secondary difmap
_audit_creation_method SHELXL-97
_cell_angle_alpha 90.00
_cell_angle_beta 90.00
_cell_angle_gamma 90.00
_cell_formula_units_Z 16
_cell_length_a 15.4932(12)
_cell_length_b 19.406(2)
_cell_length_c 27.424(2)
_cell_measurement_reflns_used 6670
_cell_measurement_temperature 292(2)
_cell_measurement_theta_max 27.00
_cell_measurement_theta_min 2.00
_cell_volume 8245.3(12)
_computing_cell_refinement 'SAINT (Bruker, 2001)'
_computing_data_collection 'SMART (Bruker, 2001)'
_computing_data_reduction SAINT
_computing_molecular_graphics 'PLATON (Spek, 2003)'
_computing_publication_material 'SHELXTL (Sheldrick, 2001)'
_computing_structure_refinement 'SHELXL97 (Sheldrick, 1997)'
_computing_structure_solution 'SHELXS97 (Sheldrick, 1997)'
_diffrn_ambient_temperature 292(2)
_diffrn_measured_fraction_theta_full 0.999
_diffrn_measured_fraction_theta_max 0.999
_diffrn_measurement_device_type 'Bruker SMART 4K CCD area-detector'
_diffrn_measurement_method '\f and \w'
_diffrn_radiation_monochromator graphite
_diffrn_radiation_source 'fine-focus sealed tube'
_diffrn_radiation_type MoK\a
_diffrn_radiation_wavelength 0.71073
_diffrn_reflns_av_R_equivalents 0.0691
_diffrn_reflns_av_sigmaI/netI 0.0344
_diffrn_reflns_limit_h_max 19
_diffrn_reflns_limit_h_min -19
_diffrn_reflns_limit_k_max 24
_diffrn_reflns_limit_k_min -24
_diffrn_reflns_limit_l_max 35
_diffrn_reflns_limit_l_min -35
_diffrn_reflns_number 44679
_diffrn_reflns_theta_full 27.00
_diffrn_reflns_theta_max 27.00
_diffrn_reflns_theta_min 2.10
_diffrn_standards_number 0
_exptl_absorpt_coefficient_mu 0.107
_exptl_absorpt_correction_T_max 0.9894
_exptl_absorpt_correction_T_min 0.9790
_exptl_absorpt_correction_type none
_exptl_absorpt_process_details '(SADABS; Sheldrick, 2003)'
_exptl_crystal_colour colorless
_exptl_crystal_density_diffrn 1.403
_exptl_crystal_density_method 'not measured'
_exptl_crystal_description block
_exptl_crystal_F_000 3616
_exptl_crystal_size_max 0.20
_exptl_crystal_size_mid 0.20
_exptl_crystal_size_min 0.10
_refine_diff_density_max 0.239
_refine_diff_density_min -0.236
_refine_ls_extinction_method none
_refine_ls_goodness_of_fit_ref 1.080
_refine_ls_hydrogen_treatment constr
_refine_ls_matrix_type full
_refine_ls_number_parameters 291
_refine_ls_number_reflns 4510
_refine_ls_number_restraints 0
_refine_ls_restrained_S_all 1.080
_refine_ls_R_factor_all 0.0936
_refine_ls_R_factor_gt 0.0677
_refine_ls_shift/su_max 0.000
_refine_ls_shift/su_mean 0.000
_refine_ls_structure_factor_coef Fsqd
_refine_ls_weighting_details 'calc w=1/[\s^2^(Fo^2^)+(0.0866P)^2^+2.6576P] where P=(Fo^2^+2Fc^2^)/3'
_refine_ls_weighting_scheme calc
_refine_ls_wR_factor_gt 0.1629
_refine_ls_wR_factor_ref 0.1784
_reflns_number_gt 3296
_reflns_number_total 4510
_reflns_threshold_expression I>2\s(I)
_cod_data_source_file sj2243.cif
_cod_data_source_block I
_cod_depositor_comments
;
The following automatic conversions were performed:
'_symmetry_cell_setting' value 'Orthorhombic' changed to 'orthorhombic'
according to '/home/saulius/struct/CIF-dictionaries/cif_core.dic'
dictionary named 'cif_core.dic' version 2.4.1 from 2010-06-29.

Automatic conversion script
Id: cif_fix_enum 1527 2010-12-29 10:47:43Z saulius 

The following automatic conversions were performed:

'_symmetry_cell_setting' value 'Orthorhombic' changed to
'orthorhombic' according to
/home/saulius/struct/CIF-dictionaries/cif_core.dic dictionary named
'cif_core.dic' version 2.4.1 from 2010-06-29.

Automatic conversion script
Id: cif_fix_values 1715 2011-07-08 13:25:40Z adriana 
;
_cod_original_cell_volume 8245.6(13)
_cod_database_code 2213016
_cod_database_fobs_code 2213016

loop_
_symmetry_equiv_pos_as_xyz
'x, y, z'
'-x+1/2, -y, z+1/2'
'-x, y+1/2, -z+1/2'
'x+1/2, -y+1/2, -z'
'x+1/2, y+1/2, z+1/2'
'-x+1, -y+1/2, z+1'
'-x+1/2, y+1, -z+1'
'x+1, -y+1, -z+1/2'
'-x, -y, -z'
'x-1/2, y, -z-1/2'
'x, -y-1/2, z-1/2'
'-x-1/2, y-1/2, z'
'-x+1/2, -y+1/2, -z+1/2'
'x, y+1/2, -z'
'x+1/2, -y, z'
'-x, y, z+1/2'

loop_
_atom_site_type_symbol
_atom_site_label
_atom_site_fract_x
_atom_site_fract_y
_atom_site_fract_z
_atom_site_U_iso_or_equiv
_atom_site_adp_type
_atom_site_calc_flag
_atom_site_refinement_flags
_atom_site_occupancy
C C1 0.75585(16) -0.02897(11) 0.17894(8) 0.0504(5) Uani d . 1
C C2 0.67432(15) -0.04843(12) 0.19162(8) 0.0529(6) Uani d . 1
H H2 0.6262 -0.0283 0.1772 0.064 Uiso calc R 1
C C3 0.66597(16) -0.09898(13) 0.22656(8) 0.0556(6) Uani d . 1
C C4 0.73436(19) -0.12973(14) 0.24839(9) 0.0668(7) Uani d . 1
H H4 0.7264 -0.1638 0.2718 0.080 Uiso calc R 1
C C5 0.8155(2) -0.10919(16) 0.23495(10) 0.0778(8) Uani d . 1
H H5 0.8634 -0.1297 0.2493 0.093 Uiso calc R 1
C C6 0.82703(17) -0.05858(15) 0.20052(10) 0.0685(7) Uani d . 1
H H6 0.8823 -0.0445 0.1919 0.082 Uiso calc R 1
C C7 0.79827(15) 0.01325(11) 0.10202(8) 0.0492(5) Uani d . 1
C C8 0.85826(13) 0.06945(11) 0.02939(8) 0.0448(5) Uani d . 1
C C9 0.86695(13) 0.00004(11) 0.01169(7) 0.0445(5) Uani d . 1
C C10 0.84208(14) -0.05197(11) 0.04198(8) 0.0472(5) Uani d . 1
C C11 0.80820(14) 0.13884(11) 0.09874(8) 0.0483(5) Uani d . 1
C C12 0.74277(16) 0.18070(12) 0.08207(10) 0.0615(6) Uani d . 1
H H12 0.7060 0.1658 0.0574 0.074 Uiso calc R 1
C C13 0.7328(2) 0.24485(14) 0.10257(12) 0.0760(8) Uani d . 1
H H13 0.6888 0.2737 0.0917 0.091 Uiso calc R 1
C C14 0.7870(2) 0.26658(15) 0.13871(11) 0.0811(9) Uani d . 1
H H14 0.7793 0.3099 0.1526 0.097 Uiso calc R 1
C C15 0.8524(2) 0.22500(15) 0.15459(10) 0.0760(8) Uani d . 1
H H15 0.8894 0.2402 0.1790 0.091 Uiso calc R 1
C C16 0.86379(17) 0.16043(13) 0.13442(9) 0.0608(6) Uani d . 1
H H16 0.9085 0.1321 0.1449 0.073 Uiso calc R 1
C C17 0.90449(13) -0.03354(12) -0.03063(8) 0.0472(5) Uani d . 1
C C18 0.89877(15) -0.10233(12) -0.02218(9) 0.0541(6) Uani d . 1
C C19 0.9257(2) -0.16505(14) -0.04899(11) 0.0777(8) Uani d . 1
H H19A 0.8835 -0.2006 -0.0444 0.117 Uiso calc R 1
H H19B 0.9805 -0.1805 -0.0368 0.117 Uiso calc R 1
H H19C 0.9307 -0.1547 -0.0831 0.117 Uiso calc R 1
C C20 0.94034(14) -0.00411(13) -0.07558(8) 0.0526(6) Uani d . 1
C C21 0.9437(3) 0.09514(17) -0.12609(11) 0.0938(10) Uani d . 1
H H21A 0.8937 0.1087 -0.1451 0.113 Uiso calc R 1
H H21B 0.9789 0.0648 -0.1459 0.113 Uiso calc R 1
C C22 0.9931(2) 0.15578(19) -0.11276(13) 0.0964(10) Uani d . 1
H H22A 0.9595 0.1842 -0.0913 0.145 Uiso calc R 1
H H22B 1.0074 0.1814 -0.1416 0.145 Uiso calc R 1
H H22C 1.0452 0.1419 -0.0965 0.145 Uiso calc R 1
N N1 0.5784(2) -0.12076(18) 0.24008(10) 0.0924(9) Uani d . 1
N N2 0.81914(11) 0.07125(9) 0.07694(6) 0.0460(4) Uani d . 1
N N3 0.80710(13) -0.04939(9) 0.08676(7) 0.0520(5) Uani d . 1
O O1 0.51948(19) -0.0846(3) 0.22719(15) 0.1868(19) Uani d . 1
O O2 0.5692(2) -0.17138(17) 0.26418(11) 0.1388(11) Uani d . 1
O O3 0.76518(12) 0.02631(8) 0.14664(6) 0.0653(5) Uani d . 1
O O4 0.87919(10) 0.12302(8) 0.01025(6) 0.0587(4) Uani d . 1
O O5 0.85937(10) -0.11429(7) 0.02211(6) 0.0554(4) Uani d . 1
O O6 0.91619(16) 0.05940(10) -0.08260(7) 0.0924(7) Uani d . 1
O O7 0.98444(14) -0.03453(11) -0.10413(6) 0.0853(7) Uani d . 1

loop_
_atom_site_aniso_label
_atom_site_aniso_U_11
_atom_site_aniso_U_22
_atom_site_aniso_U_33
_atom_site_aniso_U_12
_atom_site_aniso_U_13
_atom_site_aniso_U_23
C1 0.0630(14) 0.0480(12) 0.0402(11) -0.0015(10) 0.0053(10) -0.0052(9)
C2 0.0544(14) 0.0603(14) 0.0442(12) 0.0076(11) 0.0012(10) -0.0060(10)
C3 0.0640(15) 0.0633(15) 0.0396(12) -0.0100(12) 0.0055(10) -0.0085(10)
C4 0.088(2) 0.0681(17) 0.0439(13) -0.0047(14) -0.0050(13) 0.0048(12)
C5 0.0736(19) 0.097(2) 0.0631(17) 0.0090(16) -0.0158(14) 0.0137(15)
C6 0.0522(15) 0.088(2) 0.0657(16) -0.0088(13) -0.0008(12) -0.0002(14)
C7 0.0532(13) 0.0464(13) 0.0481(12) 0.0008(10) 0.0032(10) 0.0000(10)
C8 0.0478(12) 0.0448(12) 0.0418(11) 0.0045(9) -0.0033(9) -0.0001(9)
C9 0.0431(11) 0.0485(12) 0.0418(11) 0.0041(9) -0.0073(9) -0.0042(9)
C10 0.0499(12) 0.0420(12) 0.0498(12) 0.0000(9) -0.0086(10) -0.0065(9)
C11 0.0539(13) 0.0423(12) 0.0486(12) -0.0050(10) 0.0115(10) -0.0038(9)
C12 0.0593(15) 0.0493(14) 0.0760(17) 0.0030(11) 0.0031(12) -0.0086(12)
C13 0.0746(18) 0.0527(15) 0.101(2) 0.0094(13) 0.0151(16) -0.0105(15)
C14 0.110(2) 0.0513(16) 0.082(2) -0.0110(16) 0.0311(19) -0.0233(15)
C15 0.105(2) 0.0699(18) 0.0533(15) -0.0246(17) 0.0063(15) -0.0153(13)
C16 0.0741(16) 0.0612(15) 0.0471(13) -0.0053(12) 0.0034(12) -0.0028(11)
C17 0.0454(12) 0.0544(14) 0.0416(11) 0.0059(9) -0.0122(9) -0.0102(10)
C18 0.0540(14) 0.0570(15) 0.0512(13) 0.0031(10) -0.0126(10) -0.0160(11)
C19 0.0870(19) 0.0607(17) 0.085(2) -0.0001(14) -0.0036(16) -0.0331(14)
C20 0.0491(12) 0.0656(15) 0.0432(12) 0.0107(11) -0.0093(10) -0.0117(11)
C21 0.132(3) 0.076(2) 0.073(2) -0.011(2) 0.0318(19) 0.0008(16)
C22 0.094(2) 0.099(3) 0.096(2) -0.0189(19) -0.0172(19) 0.0180(19)
N1 0.0816(19) 0.123(3) 0.0721(17) -0.0276(18) 0.0188(15) 0.0039(16)
N2 0.0521(10) 0.0413(10) 0.0447(10) 0.0047(8) 0.0037(8) -0.0032(8)
N3 0.0617(12) 0.0441(11) 0.0503(11) -0.0025(8) 0.0014(9) -0.0011(8)
O1 0.0672(18) 0.289(5) 0.204(4) -0.001(2) 0.031(2) 0.099(4)
O2 0.144(2) 0.140(2) 0.132(2) -0.059(2) 0.0438(19) 0.0227(19)
O3 0.0910(13) 0.0497(10) 0.0552(10) 0.0037(8) 0.0226(9) 0.0023(8)
O4 0.0784(12) 0.0457(9) 0.0521(9) 0.0025(8) 0.0090(8) 0.0034(7)
O5 0.0645(10) 0.0427(9) 0.0589(10) -0.0011(7) -0.0065(8) -0.0108(7)
O6 0.142(2) 0.0649(13) 0.0708(13) 0.0185(12) 0.0491(13) 0.0070(10)
O7 0.1010(15) 0.1023(15) 0.0524(10) 0.0424(12) 0.0102(10) -0.0051(10)

loop_
_atom_type_symbol
_atom_type_description
_atom_type_scat_dispersion_real
_atom_type_scat_dispersion_imag
_atom_type_scat_source
C C 0.0033 0.0016 'International Tables Vol C Tables 4.2.6.8 and 6.1.1.4'
H H 0.0000 0.0000 'International Tables Vol C Tables 4.2.6.8 and 6.1.1.4'
N N 0.0061 0.0033 'International Tables Vol C Tables 4.2.6.8 and 6.1.1.4'
O O 0.0106 0.0060 'International Tables Vol C Tables 4.2.6.8 and 6.1.1.4'

loop_
_geom_angle_atom_site_label_1
_geom_angle_atom_site_label_2
_geom_angle_atom_site_label_3
_geom_angle
C2 C1 C6 121.1(2)
C2 C1 O3 118.0(2)
C6 C1 O3 120.6(2)
C1 C2 C3 117.5(2)
C1 C2 H2 121.2
C3 C2 H2 121.2
C4 C3 C2 123.2(2)
C4 C3 N1 119.0(3)
C2 C3 N1 117.9(3)
C3 C4 C5 118.1(2)
C3 C4 H4 121.0
C5 C4 H4 121.0
C4 C5 C6 120.8(3)
C4 C5 H5 119.6
C6 C5 H5 119.6
C5 C6 C1 119.3(3)
C5 C6 H6 120.3
C1 C6 H6 120.3
N3 C7 O3 120.7(2)
N3 C7 N2 126.2(2)
O3 C7 N2 113.18(18)
O4 C8 C9 129.3(2)
O4 C8 N2 119.06(19)
C9 C8 N2 111.61(18)
C10 C9 C8 117.49(19)
C10 C9 C17 105.54(19)
C8 C9 C17 136.7(2)
N3 C10 O5 118.77(19)
N3 C10 C9 130.1(2)
O5 C10 C9 111.1(2)
C16 C11 C12 121.3(2)
C16 C11 N2 119.8(2)
C12 C11 N2 118.8(2)
C13 C12 C11 118.8(3)
C13 C12 H12 120.6
C11 C12 H12 120.6
C14 C13 C12 120.5(3)
C14 C13 H13 119.8
C12 C13 H13 119.8
C13 C14 C15 120.3(3)
C13 C14 H14 119.8
C15 C14 H14 119.8
C14 C15 C16 120.2(3)
C14 C15 H15 119.9
C16 C15 H15 119.9
C11 C16 C15 118.9(3)
C11 C16 H16 120.5
C15 C16 H16 120.5
C18 C17 C9 106.2(2)
C18 C17 C20 123.4(2)
C9 C17 C20 130.4(2)
C17 C18 O5 110.16(19)
C17 C18 C19 134.8(2)
O5 C18 C19 115.1(2)
C18 C19 H19A 109.5
C18 C19 H19B 109.5
H19A C19 H19B 109.5
C18 C19 H19C 109.5
H19A C19 H19C 109.5
H19B C19 H19C 109.5
O7 C20 O6 122.3(2)
O7 C20 C17 125.1(2)
O6 C20 C17 112.55(19)
O6 C21 C22 109.7(3)
O6 C21 H21A 109.7
C22 C21 H21A 109.7
O6 C21 H21B 109.7
C22 C21 H21B 109.7
H21A C21 H21B 108.2
C21 C22 H22A 109.5
C21 C22 H22B 109.5
H22A C22 H22B 109.5
C21 C22 H22C 109.5
H22A C22 H22C 109.5
H22B C22 H22C 109.5
O2 N1 O1 123.5(3)
O2 N1 C3 119.1(3)
O1 N1 C3 117.3(3)
C7 N2 C8 122.63(18)
C7 N2 C11 120.84(17)
C8 N2 C11 116.39(17)
C7 N3 C10 111.94(19)
C7 O3 C1 117.98(17)
C10 O5 C18 106.97(17)
C20 O6 C21 119.5(2)

loop_
_geom_bond_atom_site_label_1
_geom_bond_atom_site_label_2
_geom_bond_distance
C1 C2 1.363(3)
C1 C6 1.377(3)
C1 O3 1.399(3)
C2 C3 1.377(3)
C2 H2 0.9300
C3 C4 1.355(4)
C3 N1 1.469(4)
C4 C5 1.370(4)
C4 H4 0.9300
C5 C6 1.374(4)
C5 H5 0.9300
C6 H6 0.9300
C7 N3 1.293(3)
C7 O3 1.351(3)
C7 N2 1.358(3)
C8 O4 1.209(2)
C8 C9 1.438(3)
C8 N2 1.439(3)
C9 C10 1.363(3)
C9 C17 1.453(3)
C10 N3 1.343(3)
C10 O5 1.353(2)
C11 C16 1.369(3)
C11 C12 1.377(3)
C11 N2 1.451(3)
C12 C13 1.375(3)
C12 H12 0.9300
C13 C14 1.366(4)
C13 H13 0.9300
C14 C15 1.367(4)
C14 H14 0.9300
C15 C16 1.381(4)
C15 H15 0.9300
C16 H16 0.9300
C17 C18 1.358(3)
C17 C20 1.468(3)
C18 O5 1.379(3)
C18 C19 1.482(3)
C19 H19A 0.9600
C19 H19B 0.9600
C19 H19C 0.9600
C20 O7 1.195(3)
C20 O6 1.302(3)
C21 O6 1.444(3)
C21 C22 1.451(4)
C21 H21A 0.9700
C21 H21B 0.9700
C22 H22A 0.9600
C22 H22B 0.9600
C22 H22C 0.9600
N1 O2 1.193(4)
N1 O1 1.204(4)

loop_
_geom_hbond_atom_site_label_D
_geom_hbond_atom_site_label_H
_geom_hbond_atom_site_label_A
_geom_hbond_site_symmetry_A
_geom_hbond_distance_DH
_geom_hbond_distance_HA
_geom_hbond_distance_DA
_geom_hbond_angle_DHA
C19 H19C O7 . 0.96 2.54 3.087(4) 116.1
C22 H22C O5 9_755 0.96 2.58 3.472(4) 155.2
C19 H19B O4 9_755 0.96 2.55 3.306(3) 135.8
C12 H12 O4 7_644 0.93 2.42 3.352(3) 175.2

loop_
_geom_torsion_atom_site_label_1
_geom_torsion_atom_site_label_2
_geom_torsion_atom_site_label_3
_geom_torsion_atom_site_label_4
_geom_torsion
C6 C1 C2 C3 -0.3(3)
O3 C1 C2 C3 -174.63(19)
C1 C2 C3 C4 -0.1(3)
C1 C2 C3 N1 -179.4(2)
C2 C3 C4 C5 0.1(4)
N1 C3 C4 C5 179.4(2)
C3 C4 C5 C6 0.4(4)
C4 C5 C6 C1 -0.8(4)
C2 C1 C6 C5 0.8(4)
O3 C1 C6 C5 175.0(2)
O4 C8 C9 C10 176.5(2)
N2 C8 C9 C10 -3.0(3)
O4 C8 C9 C17 3.9(4)
N2 C8 C9 C17 -175.6(2)
C8 C9 C10 N3 2.3(3)
C17 C9 C10 N3 177.0(2)
C8 C9 C10 O5 -175.69(17)
C17 C9 C10 O5 -1.0(2)
C16 C11 C12 C13 -1.2(4)
N2 C11 C12 C13 -179.6(2)
C11 C12 C13 C14 0.1(4)
C12 C13 C14 C15 0.7(4)
C13 C14 C15 C16 -0.5(4)
C12 C11 C16 C15 1.4(4)
N2 C11 C16 C15 179.8(2)
C14 C15 C16 C11 -0.5(4)
C10 C9 C17 C18 0.1(2)
C8 C9 C17 C18 173.3(2)
C10 C9 C17 C20 178.3(2)
C8 C9 C17 C20 -8.5(4)
C9 C17 C18 O5 0.8(2)
C20 C17 C18 O5 -177.62(18)
C9 C17 C18 C19 -178.3(3)
C20 C17 C18 C19 3.3(4)
C18 C17 C20 O7 -17.2(4)
C9 C17 C20 O7 164.8(2)
C18 C17 C20 O6 160.3(2)
C9 C17 C20 O6 -17.7(3)
C4 C3 N1 O2 -11.1(4)
C2 C3 N1 O2 168.2(3)
C4 C3 N1 O1 166.7(4)
C2 C3 N1 O1 -14.1(5)
N3 C7 N2 C8 -2.7(3)
O3 C7 N2 C8 177.69(18)
N3 C7 N2 C11 -178.3(2)
O3 C7 N2 C11 2.0(3)
O4 C8 N2 C7 -176.2(2)
C9 C8 N2 C7 3.4(3)
O4 C8 N2 C11 -0.4(3)
C9 C8 N2 C11 179.21(18)
C16 C11 N2 C7 73.3(3)
C12 C11 N2 C7 -108.2(3)
C16 C11 N2 C8 -102.6(2)
C12 C11 N2 C8 75.9(3)
O3 C7 N3 C10 -179.1(2)
N2 C7 N3 C10 1.2(3)
O5 C10 N3 C7 176.69(19)
C9 C10 N3 C7 -1.1(3)
N3 C7 O3 C1 11.6(3)
N2 C7 O3 C1 -168.77(19)
C2 C1 O3 C7 -113.5(2)
C6 C1 O3 C7 72.2(3)
N3 C10 O5 C18 -176.77(19)
C9 C10 O5 C18 1.4(2)
C17 C18 O5 C10 -1.4(2)
C19 C18 O5 C10 177.92(19)
O7 C20 O6 C21 -0.4(4)
C17 C20 O6 C21 -178.0(3)
C22 C21 O6 C20 -120.2(3)

loop_
_cod_related_entry_id
_cod_related_entry_database
_cod_related_entry_code
1 ChemSpider 21124945
